data_4502700
loop_
_publ_author_name
'Yang, Guo-Ping'
'Wang, Yao-Yu'
'Liu, Ping'
'Fu, Ai-Yun'
'Zhang, Ya-Nan'
'Jin, Jun-Cheng'
'Shi, Qi-Zhen'

_publ_section_title
;
 Formation of Three New Silver(I) Coordination Polymers Involving
 1,2-Phenylenediacetic Acid via the Modulation of Dipyridyl-Containing
 Ligands
;
_journal_issue 3
_journal_name_full 'Crystal Growth &amp; Design'
_journal_page_first 1443
_journal_paper_doi 10.1021/cg901545k
_journal_volume 10
_journal_year 2010
_chemical_formula_moiety 'C23 H23 Ag N2 O4'
_chemical_formula_sum 'C23 H23 Ag N2 O4'
_chemical_formula_weight 499.30
_chemical_name_systematic
; 
 ? 
;
_space_group_IT_number 14
_symmetry_cell_setting monoclinic
_symmetry_space_group_name_Hall '-P 2yn'
_symmetry_space_group_name_H-M 'P 1 21/n 1'
_atom_sites_solution_hydrogens geom
_atom_sites_solution_primary direct
_atom_sites_solution_secondary difmap
_audit_creation_method SHELXL-97
_cell_angle_alpha 90.00
_cell_angle_beta 94.015(3)
_cell_angle_gamma 90.00
_cell_formula_units_Z 4
_cell_length_a 11.3734(18)
_cell_length_b 8.8235(14)
_cell_length_c 21.111(3)
_cell_measurement_reflns_used 1116
_cell_measurement_temperature 296(2)
_cell_measurement_theta_max 17.611
_cell_measurement_theta_min 2.002
_cell_volume 2113.4(6)
_computing_structure_refinement 'SHELXL-97 (Sheldrick, 1997)'
_computing_structure_solution 'SHELXS-97 (Sheldrick, 1990)'
_diffrn_ambient_temperature 296(2)
_diffrn_measured_fraction_theta_full 0.999
_diffrn_measured_fraction_theta_max 0.999
_diffrn_measurement_device_type 'Rigaku RAXIS-RAPID Imaging Plate'
_diffrn_measurement_method \w
_diffrn_radiation_monochromator graphite
_diffrn_radiation_source 'fine-focus sealed tube'
_diffrn_radiation_type MoK\a
_diffrn_radiation_wavelength 0.71073
_diffrn_reflns_av_R_equivalents 0.0559
_diffrn_reflns_av_sigmaI/netI 0.0675
_diffrn_reflns_limit_h_max 13
_diffrn_reflns_limit_h_min -13
_diffrn_reflns_limit_k_max 10
_diffrn_reflns_limit_k_min -10
_diffrn_reflns_limit_l_max 16
_diffrn_reflns_limit_l_min -25
_diffrn_reflns_number 10335
_diffrn_reflns_theta_full 25.09
_diffrn_reflns_theta_max 25.09
_diffrn_reflns_theta_min 1.93
_exptl_absorpt_coefficient_mu 0.986
_exptl_absorpt_correction_T_max 0.9342
_exptl_absorpt_correction_T_min 0.8662
_exptl_absorpt_correction_type multi-scan
_exptl_absorpt_process_details sadabs
_exptl_crystal_colour colorless
_exptl_crystal_density_diffrn 1.569
_exptl_crystal_density_method 'not measured'
_exptl_crystal_description needle
_exptl_crystal_F_000 1016
_exptl_crystal_size_max 0.15
_exptl_crystal_size_mid 0.09
_exptl_crystal_size_min 0.07
_refine_diff_density_max 0.682
_refine_diff_density_min -0.425
_refine_diff_density_rms 0.082
_refine_ls_extinction_method none
_refine_ls_goodness_of_fit_ref 1.032
_refine_ls_hydrogen_treatment constr
_refine_ls_matrix_type full
_refine_ls_number_parameters 272
_refine_ls_number_reflns 3769
_refine_ls_number_restraints 0
_refine_ls_restrained_S_all 1.032
_refine_ls_R_factor_all 0.0976
_refine_ls_R_factor_gt 0.0502
_refine_ls_shift/su_max 0.002
_refine_ls_shift/su_mean 0.000
_refine_ls_structure_factor_coef Fsqd
_refine_ls_weighting_details 'calc w=1/[\s^2^(Fo^2^)+(0.0588P)^2^+0.0000P] where P=(Fo^2^+2Fc^2^)/3'
_refine_ls_weighting_scheme calc
_refine_ls_wR_factor_gt 0.1125
_refine_ls_wR_factor_ref 0.1436
_reflns_number_gt 2119
_reflns_number_total 3769
_reflns_threshold_expression >2sigma(I)
_cod_data_source_file cg901545k_si_002.cif
_cod_data_source_block 3
_cod_depositor_comments
;
The following automatic conversions were performed:

'_symmetry_cell_setting' value 'Monoclinic' changed to 'monoclinic'
according to /home/saulius/struct/CIF-dictionaries/cif_core.dic
dictionary named 'cif_core.dic' version 2.4.2 from 2011-04-26.

Automatic conversion script
Id: cif_fix_values 1715 2011-07-08 13:25:40Z adriana 
;
_cod_original_sg_symbol_H-M P2(1)/n
_cod_database_code 4502700

loop_
_symmetry_equiv_pos_as_xyz
'x, y, z'
'-x+1/2, y+1/2, -z+1/2'
'-x, -y, -z'
'x-1/2, -y-1/2, z-1/2'

loop_
_atom_site_label
_atom_site_type_symbol
_atom_site_fract_x
_atom_site_fract_y
_atom_site_fract_z
_atom_site_U_iso_or_equiv
_atom_site_adp_type
_atom_site_occupancy
_atom_site_symmetry_multiplicity
_atom_site_calc_flag
_atom_site_refinement_flags
Ag1 Ag 0.39856(4) 0.09698(5) 1.01529(2) 0.0678(2) Uani 1 1 d .
O1 O 0.2145(4) 0.0748(5) 0.9429(2) 0.0812(13) Uani 1 1 d .
O2 O 0.3289(4) -0.0967(5) 0.9025(2) 0.0820(14) Uani 1 1 d .
O3 O -0.0268(4) -0.1875(6) 1.0213(2) 0.0857(14) Uani 1 1 d .
H3 H -0.0935 -0.1615 1.0291 0.128 Uiso 1 1 calc R
O4 O -0.1223(4) -0.2880(6) 0.9370(3) 0.1047(18) Uani 1 1 d .
N1 N 0.4708(4) 0.2807(5) 0.9618(2) 0.0540(12) Uani 1 1 d .
N2 N 0.3383(4) -0.0328(5) 1.0941(2) 0.0542(12) Uani 1 1 d .
C1 C 0.2325(6) -0.0370(8) 0.9062(3) 0.0617(16) Uani 1 1 d .
C2 C 0.1247(5) -0.0897(7) 0.8641(3) 0.0714(19) Uani 1 1 d .
H2A H 0.0545 -0.0717 0.8866 0.086 Uiso 1 1 calc R
H2B H 0.1186 -0.0281 0.8260 0.086 Uiso 1 1 calc R
C3 C 0.1268(5) -0.2544(7) 0.8449(3) 0.0648(17) Uani 1 1 d .
C4 C 0.1507(5) -0.2947(10) 0.7830(3) 0.083(2) Uani 1 1 d .
H4 H 0.1671 -0.2194 0.7541 0.099 Uiso 1 1 calc R
C5 C 0.1504(6) -0.4459(12) 0.7639(4) 0.093(3) Uani 1 1 d .
H5 H 0.1666 -0.4718 0.7227 0.112 Uiso 1 1 calc R
C6 C 0.1260(7) -0.5555(10) 0.8069(6) 0.102(3) Uani 1 1 d .
H6 H 0.1271 -0.6568 0.7948 0.122 Uiso 1 1 calc R
C7 C 0.1002(6) -0.5192(8) 0.8671(4) 0.088(2) Uani 1 1 d .
H7 H 0.0806 -0.5953 0.8949 0.106 Uiso 1 1 calc R
C8 C 0.1031(5) -0.3694(8) 0.8870(3) 0.0662(17) Uani 1 1 d .
C9 C 0.0860(5) -0.3332(8) 0.9554(3) 0.0735(18) Uani 1 1 d .
H9A H 0.1469 -0.2623 0.9704 0.088 Uiso 1 1 calc R
H9B H 0.0978 -0.4256 0.9800 0.088 Uiso 1 1 calc R
C10 C -0.0320(6) -0.2673(7) 0.9692(4) 0.0700(18) Uani 1 1 d .
C11 C 0.4011(5) 0.3453(7) 0.9155(3) 0.0603(16) Uani 1 1 d .
H11 H 0.3259 0.3060 0.9066 0.072 Uiso 1 1 calc R
C12 C 0.4359(5) 0.4670(7) 0.8807(3) 0.0641(16) Uani 1 1 d .
H12 H 0.3842 0.5095 0.8495 0.077 Uiso 1 1 calc R
C13 C 0.5478(5) 0.5260(6) 0.8923(3) 0.0515(14) Uani 1 1 d .
C14 C 0.6195(5) 0.4565(7) 0.9388(3) 0.0589(16) Uani 1 1 d .
H14 H 0.6960 0.4917 0.9474 0.071 Uiso 1 1 calc R
C15 C 0.5795(5) 0.3338(7) 0.9737(3) 0.0553(15) Uani 1 1 d .
H15 H 0.6293 0.2894 1.0052 0.066 Uiso 1 1 calc R
C16 C 0.5913(5) 0.6566(6) 0.8540(3) 0.0604(16) Uani 1 1 d .
H16A H 0.5256 0.7228 0.8416 0.072 Uiso 1 1 calc R
H16B H 0.6483 0.7147 0.8803 0.072 Uiso 1 1 calc R
C17 C 0.6475(6) 0.6037(6) 0.7954(3) 0.0652(17) Uani 1 1 d .
H17A H 0.5898 0.5476 0.7687 0.078 Uiso 1 1 calc R
H17B H 0.7119 0.5354 0.8078 0.078 Uiso 1 1 calc R
C18 C 0.6946(5) 0.7348(6) 0.7571(3) 0.0613(16) Uani 1 1 d .
H18A H 0.6311 0.8045 0.7449 0.074 Uiso 1 1 calc R
H18B H 0.7544 0.7895 0.7829 0.074 Uiso 1 1 calc R
C19 C 0.2462(5) -0.1747(6) 1.1992(3) 0.0513(14) Uani 1 1 d .
C20 C 0.1774(5) -0.1426(7) 1.1444(3) 0.0638(16) Uani 1 1 d .
H20 H 0.0979 -0.1681 1.1418 0.077 Uiso 1 1 calc R
C21 C 0.2248(5) -0.0734(6) 1.0934(3) 0.0580(16) Uani 1 1 d .
H21 H 0.1759 -0.0542 1.0572 0.070 Uiso 1 1 calc R
C22 C 0.4064(5) -0.0689(6) 1.1462(3) 0.0572(15) Uani 1 1 d .
H22 H 0.4866 -0.0478 1.1470 0.069 Uiso 1 1 calc R
C23 C 0.3628(5) -0.1358(6) 1.1985(3) 0.0560(15) Uani 1 1 d .
H23 H 0.4134 -0.1550 1.2341 0.067 Uiso 1 1 calc R

loop_
_atom_site_aniso_label
_atom_site_aniso_U_11
_atom_site_aniso_U_22
_atom_site_aniso_U_33
_atom_site_aniso_U_23
_atom_site_aniso_U_13
_atom_site_aniso_U_12
Ag1 0.0752(4) 0.0641(4) 0.0664(4) 0.0072(3) 0.0210(3) -0.0045(2)
O1 0.070(3) 0.089(3) 0.084(3) -0.014(3) 0.006(3) -0.014(2)
O2 0.057(3) 0.093(3) 0.094(4) -0.005(3) -0.010(3) 0.002(2)
O3 0.073(3) 0.110(4) 0.073(3) -0.001(3) 0.000(3) -0.006(3)
O4 0.059(3) 0.133(4) 0.120(4) -0.043(4) -0.009(3) -0.005(3)
N1 0.060(3) 0.056(3) 0.047(3) -0.004(2) 0.011(3) 0.001(2)
N2 0.058(3) 0.049(3) 0.057(3) -0.004(2) 0.009(3) -0.001(2)
C1 0.063(4) 0.071(4) 0.052(4) 0.015(3) 0.006(3) -0.011(4)
C2 0.066(4) 0.075(5) 0.072(5) 0.011(4) -0.005(4) -0.007(3)
C3 0.055(4) 0.071(5) 0.068(5) -0.001(4) -0.002(3) -0.005(3)
C4 0.054(4) 0.121(7) 0.071(5) -0.006(5) -0.006(4) -0.005(4)
C5 0.048(4) 0.146(8) 0.084(6) -0.041(6) -0.005(4) 0.009(5)
C6 0.062(5) 0.105(7) 0.139(9) -0.033(7) 0.006(5) 0.012(4)
C7 0.068(5) 0.066(5) 0.132(8) 0.002(5) 0.018(5) 0.001(4)
C8 0.046(3) 0.077(5) 0.076(5) 0.004(4) 0.001(3) -0.005(3)
C9 0.055(4) 0.082(4) 0.084(5) 0.010(4) 0.013(4) 0.004(3)
C10 0.061(4) 0.073(5) 0.075(5) 0.010(4) 0.004(4) -0.013(4)
C11 0.051(4) 0.066(4) 0.063(4) 0.000(3) 0.006(3) -0.011(3)
C12 0.069(4) 0.063(4) 0.059(4) -0.002(3) -0.003(3) -0.006(3)
C13 0.059(4) 0.048(3) 0.048(3) -0.003(3) 0.011(3) -0.002(3)
C14 0.049(4) 0.068(4) 0.060(4) -0.011(3) 0.008(3) -0.011(3)
C15 0.053(4) 0.062(4) 0.052(4) -0.017(3) 0.014(3) -0.011(3)
C16 0.073(4) 0.047(3) 0.065(4) -0.004(3) 0.028(3) 0.002(3)
C17 0.082(4) 0.054(4) 0.063(4) -0.007(3) 0.027(4) -0.007(3)
C18 0.083(4) 0.049(4) 0.054(4) -0.005(3) 0.021(3) -0.004(3)
C19 0.063(4) 0.035(3) 0.056(4) -0.005(3) 0.008(3) 0.004(3)
C20 0.052(4) 0.077(4) 0.064(4) -0.002(4) 0.011(3) -0.007(3)
C21 0.056(4) 0.068(4) 0.050(4) 0.005(3) 0.006(3) 0.007(3)
C22 0.056(4) 0.061(4) 0.055(4) -0.001(3) 0.005(3) -0.005(3)
C23 0.055(4) 0.064(4) 0.049(4) -0.003(3) 0.003(3) 0.009(3)

loop_
_atom_type_symbol
_atom_type_description
_atom_type_scat_dispersion_real
_atom_type_scat_dispersion_imag
_atom_type_scat_source
C C 0.0033 0.0016 'International Tables Vol C Tables 4.2.6.8 and 6.1.1.4'
H H 0.0000 0.0000 'International Tables Vol C Tables 4.2.6.8 and 6.1.1.4'
N N 0.0061 0.0033 'International Tables Vol C Tables 4.2.6.8 and 6.1.1.4'
O O 0.0106 0.0060 'International Tables Vol C Tables 4.2.6.8 and 6.1.1.4'
Ag Ag -0.8971 1.1015 'International Tables Vol C Tables 4.2.6.8 and 6.1.1.4'

loop_
_geom_angle_atom_site_label_1
_geom_angle_atom_site_label_2
_geom_angle_atom_site_label_3
_geom_angle
_geom_angle_site_symmetry_1
_geom_angle_site_symmetry_3
N2 Ag1 N1 160.88(17) . .
N2 Ag1 O1 97.50(17) . .
N1 Ag1 O1 94.10(16) . .
N2 Ag1 Ag1 98.85(12) . 3_657
N1 Ag1 Ag1 89.37(12) . 3_657
O1 Ag1 Ag1 116.66(12) . 3_657
C1 O1 Ag1 105.5(4) . .
C10 O3 H3 109.5 . .
C15 N1 C11 118.8(5) . .
C15 N1 Ag1 123.1(4) . .
C11 N1 Ag1 118.0(4) . .
C22 N2 C21 116.5(5) . .
C22 N2 Ag1 124.0(4) . .
C21 N2 Ag1 119.3(4) . .
O2 C1 O1 123.5(6) . .
O2 C1 C2 121.1(6) . .
O1 C1 C2 115.4(6) . .
C3 C2 C1 114.8(5) . .
C3 C2 H2A 108.6 . .
C1 C2 H2A 108.6 . .
C3 C2 H2B 108.6 . .
C1 C2 H2B 108.6 . .
H2A C2 H2B 107.5 . .
C8 C3 C4 118.1(6) . .
C8 C3 C2 121.7(6) . .
C4 C3 C2 120.2(7) . .
C5 C4 C3 121.1(8) . .
C5 C4 H4 119.4 . .
C3 C4 H4 119.4 . .
C6 C5 C4 118.8(8) . .
C6 C5 H5 120.6 . .
C4 C5 H5 120.6 . .
C7 C6 C5 121.3(8) . .
C7 C6 H6 119.3 . .
C5 C6 H6 119.3 . .
C6 C7 C8 120.3(8) . .
C6 C7 H7 119.8 . .
C8 C7 H7 119.8 . .
C7 C8 C3 120.3(7) . .
C7 C8 C9 119.4(7) . .
C3 C8 C9 120.2(6) . .
C8 C9 C10 116.3(6) . .
C8 C9 H9A 108.2 . .
C10 C9 H9A 108.2 . .
C8 C9 H9B 108.2 . .
C10 C9 H9B 108.2 . .
H9A C9 H9B 107.4 . .
O4 C10 O3 123.0(7) . .
O4 C10 C9 124.5(7) . .
O3 C10 C9 112.5(6) . .
N1 C11 C12 122.9(5) . .
N1 C11 H11 118.5 . .
C12 C11 H11 118.5 . .
C11 C12 C13 119.8(6) . .
C11 C12 H12 120.1 . .
C13 C12 H12 120.1 . .
C14 C13 C12 116.8(5) . .
C14 C13 C16 121.4(5) . .
C12 C13 C16 121.7(6) . .
C13 C14 C15 121.4(5) . .
C13 C14 H14 119.3 . .
C15 C14 H14 119.3 . .
N1 C15 C14 120.3(6) . .
N1 C15 H15 119.8 . .
C14 C15 H15 119.8 . .
C17 C16 C13 112.2(5) . .
C17 C16 H16A 109.2 . .
C13 C16 H16A 109.2 . .
C17 C16 H16B 109.2 . .
C13 C16 H16B 109.2 . .
H16A C16 H16B 107.9 . .
C16 C17 C18 112.7(4) . .
C16 C17 H17A 109.1 . .
C18 C17 H17A 109.1 . .
C16 C17 H17B 109.1 . .
C18 C17 H17B 109.1 . .
H17A C17 H17B 107.8 . .
C19 C18 C17 109.7(4) 4_665 .
C19 C18 H18A 109.7 4_665 .
C17 C18 H18A 109.7 . .
C19 C18 H18B 109.7 4_665 .
C17 C18 H18B 109.7 . .
H18A C18 H18B 108.2 . .
C23 C19 C20 115.6(5) . .
C23 C19 C18 122.3(6) . 4_566
C20 C19 C18 121.8(5) . 4_566
C21 C20 C19 121.0(6) . .
C21 C20 H20 119.5 . .
C19 C20 H20 119.5 . .
N2 C21 C20 122.7(6) . .
N2 C21 H21 118.7 . .
C20 C21 H21 118.7 . .
N2 C22 C23 122.8(6) . .
N2 C22 H22 118.6 . .
C23 C22 H22 118.6 . .
C19 C23 C22 121.2(6) . .
C19 C23 H23 119.4 . .
C22 C23 H23 119.4 . .

loop_
_geom_bond_atom_site_label_1
_geom_bond_atom_site_label_2
_geom_bond_distance
_geom_bond_site_symmetry_2
Ag1 N2 2.169(5) .
Ag1 N1 2.170(5) .
Ag1 O1 2.512(5) .
Ag1 Ag1 2.9796(10) 3_657
O1 C1 1.281(7) .
O2 C1 1.223(7) .
O3 C10 1.303(8) .
O3 H3 0.8200 .
O4 C10 1.204(7) .
N1 C15 1.329(6) .
N1 C11 1.342(7) .
N2 C22 1.339(7) .
N2 C21 1.339(7) .
C1 C2 1.534(8) .
C2 C3 1.509(8) .
C2 H2A 0.9700 .
C2 H2B 0.9700 .
C3 C8 1.387(8) .
C3 C4 1.400(9) .
C4 C5 1.393(10) .
C4 H4 0.9300 .
C5 C6 1.368(11) .
C5 H5 0.9300 .
C6 C7 1.361(11) .
C6 H6 0.9300 .
C7 C8 1.387(9) .
C7 H7 0.9300 .
C8 C9 1.505(9) .
C9 C10 1.510(8) .
C9 H9A 0.9700 .
C9 H9B 0.9700 .
C11 C12 1.375(8) .
C11 H11 0.9300 .
C12 C13 1.381(7) .
C12 H12 0.9300 .
C13 C14 1.377(7) .
C13 C16 1.511(8) .
C14 C15 1.402(8) .
C14 H14 0.9300 .
C15 H15 0.9300 .
C16 C17 1.506(7) .
C16 H16A 0.9700 .
C16 H16B 0.9700 .
C17 C18 1.529(7) .
C17 H17A 0.9700 .
C17 H17B 0.9700 .
C18 C19 1.490(7) 4_665
C18 H18A 0.9700 .
C18 H18B 0.9700 .
C19 C23 1.371(7) .
C19 C20 1.379(8) .
C19 C18 1.490(7) 4_566
C20 C21 1.379(8) .
C20 H20 0.9300 .
C21 H21 0.9300 .
C22 C23 1.375(8) .
C22 H22 0.9300 .
C23 H23 0.9300 .

loop_
_geom_hbond_atom_site_label_D
_geom_hbond_atom_site_label_H
_geom_hbond_atom_site_label_A
_geom_hbond_distance_DH
_geom_hbond_distance_HA
_geom_hbond_distance_DA
_geom_hbond_angle_DHA
_geom_hbond_site_symmetry_A
O3 H3 O1 0.82 1.71 2.518(7) 165.9 3_557

loop_
_geom_torsion_atom_site_label_1
_geom_torsion_atom_site_label_2
_geom_torsion_atom_site_label_3
_geom_torsion_atom_site_label_4
_geom_torsion
_geom_torsion_site_symmetry_1
_geom_torsion_site_symmetry_4
N2 Ag1 O1 C1 -95.8(4) . .
N1 Ag1 O1 C1 99.5(4) . .
Ag1 Ag1 O1 C1 8.1(4) 3_657 .
N2 Ag1 N1 C15 60.5(7) . .
O1 Ag1 N1 C15 -172.2(4) . .
Ag1 Ag1 N1 C15 -55.5(4) 3_657 .
N2 Ag1 N1 C11 -118.0(6) . .
O1 Ag1 N1 C11 9.3(4) . .
Ag1 Ag1 N1 C11 126.0(4) 3_657 .
N1 Ag1 N2 C22 -58.5(7) . .
O1 Ag1 N2 C22 174.7(4) . .
Ag1 Ag1 N2 C22 56.1(4) 3_657 .
N1 Ag1 N2 C21 117.5(6) . .
O1 Ag1 N2 C21 -9.3(4) . .
Ag1 Ag1 N2 C21 -127.9(4) 3_657 .
Ag1 O1 C1 O2 -11.4(7) . .
Ag1 O1 C1 C2 170.7(4) . .
O2 C1 C2 C3 29.1(9) . .
O1 C1 C2 C3 -153.0(6) . .
C1 C2 C3 C8 76.1(8) . .
C1 C2 C3 C4 -105.2(7) . .
C8 C3 C4 C5 0.2(9) . .
C2 C3 C4 C5 -178.5(5) . .
C3 C4 C5 C6 0.1(10) . .
C4 C5 C6 C7 1.2(12) . .
C5 C6 C7 C8 -2.7(12) . .
C6 C7 C8 C3 3.0(10) . .
C6 C7 C8 C9 -174.0(7) . .
C4 C3 C8 C7 -1.8(9) . .
C2 C3 C8 C7 177.0(5) . .
C4 C3 C8 C9 175.3(5) . .
C2 C3 C8 C9 -6.0(9) . .
C7 C8 C9 C10 -105.3(7) . .
C3 C8 C9 C10 77.6(8) . .
C8 C9 C10 O4 26.3(10) . .
C8 C9 C10 O3 -155.5(6) . .
C15 N1 C11 C12 -1.8(8) . .
Ag1 N1 C11 C12 176.8(5) . .
N1 C11 C12 C13 1.1(9) . .
C11 C12 C13 C14 0.4(9) . .
C11 C12 C13 C16 178.1(5) . .
C12 C13 C14 C15 -1.3(8) . .
C16 C13 C14 C15 -179.0(5) . .
C11 N1 C15 C14 0.9(8) . .
Ag1 N1 C15 C14 -177.6(4) . .
C13 C14 C15 N1 0.7(8) . .
C14 C13 C16 C17 89.1(7) . .
C12 C13 C16 C17 -88.5(7) . .
C13 C16 C17 C18 -178.6(5) . .
C16 C17 C18 C19 -178.7(6) . 4_665
C23 C19 C20 C21 -1.1(8) . .
C18 C19 C20 C21 173.6(5) 4_566 .
C22 N2 C21 C20 2.9(8) . .
Ag1 N2 C21 C20 -173.4(4) . .
C19 C20 C21 N2 -0.5(9) . .
C21 N2 C22 C23 -3.9(8) . .
Ag1 N2 C22 C23 172.2(4) . .
C20 C19 C23 C22 0.2(8) . .
C18 C19 C23 C22 -174.5(5) 4_566 .
N2 C22 C23 C19 2.4(9) . .
